data_1539867
loop_
_publ_author_name
'Brochu, R.'
'Louer, M.'
'Alami, M.'
'Alqaraoui, M.'
'Louer, D.'

_publ_section_title
;
 Structure and thermal expansion of K Ge (P O4)3
;
_journal_name_full 'Materials Research Bulletin'
_journal_page_first 113
_journal_page_last 122
_journal_volume 32
_journal_year 1997
_chemical_formula_sum 'Ge2 K O12 P3'
_chemical_name_systematic 'K Ge2 (P O4)3'
_space_group_IT_number 148
_symmetry_space_group_name_Hall '-R 3'
_symmetry_space_group_name_H-M 'R -3 :H'
_cell_angle_alpha 90
_cell_angle_beta 90
_cell_angle_gamma 120
_cell_formula_units_Z 6
_cell_length_a 8.0066
_cell_length_b 8.0066
_cell_length_c 22.566
_cell_volume 1252.799
_citation_journal_id_ASTM MRBUAC
_cod_data_source_file Brochu_MRBUAC_1997_1756.cif
_cod_data_source_block Ge2K1O12P3
_cod_original_formula_sum 'Ge2 K1 O12 P3'
_cod_database_code 1539867

loop_
_symmetry_equiv_pos_as_xyz
x,y,z
-y,x-y,z
-x+y,-x,z
-x,-y,-z
y,-x+y,-z
x-y,x,-z
x+2/3,y+1/3,z+1/3
-y+2/3,x-y+1/3,z+1/3
-x+y+2/3,-x+1/3,z+1/3
-x+2/3,-y+1/3,-z+1/3
y+2/3,-x+y+1/3,-z+1/3
x-y+2/3,x+1/3,-z+1/3
x+1/3,y+2/3,z+2/3
-y+1/3,x-y+2/3,z+2/3
-x+y+1/3,-x+2/3,z+2/3
-x+1/3,-y+2/3,-z+2/3
y+1/3,-x+y+2/3,-z+2/3
x-y+1/3,x+2/3,-z+2/3

loop_
_atom_site_label
_atom_site_type_symbol
_atom_site_fract_x
_atom_site_fract_y
_atom_site_fract_z
_atom_site_occupancy
_atom_site_U_iso_or_equiv
P1 P+5 0.281 -0.0048 0.2505 1 0.0
K1 K+1 0 0 0 1 0.0
K2 K+1 0 0 0.5 1 0.0
Ge2 Ge+4 0 0 0.6524 1 0.0
Ge1 Ge+4 0 0 0.1476 1 0.0
O1 O-2 0.165 -0.04 0.1929 1 0.0
O3 O-2 0.167 0.187 0.0959 1 0.0
O2 O-2 0.083 -0.134 0.6987 1 0.0
O4 O-2 -0.136 -0.214 0.6023 1 0.0
